data_1518429
loop_
_publ_author_name
'Han, Dandan'
'Li, Zhiming'
'Fan, Renhua'

_publ_section_title
;
 Oxidative nucleophilic cyclization of 2-alkynylanilines with thiophenols
 under metal-free conditions.
;
_journal_issue 24
_journal_name_full 'Organic letters'
_journal_page_first 6508
_journal_page_last 6511
_journal_paper_doi 10.1021/ol5034139
_journal_volume 16
_journal_year 2014
_chemical_formula_sum 'C29 H25 N O2 S2'
_chemical_formula_weight 483.62
_chemical_name_systematic
; 
 ? 
;
_space_group_crystal_system triclinic
_space_group_IT_number 2
_space_group_name_Hall '-P 1'
_space_group_name_H-M_alt 'P -1'
_symmetry_space_group_name_Hall '-P 1'
_symmetry_space_group_name_H-M 'P -1'
_atom_sites_solution_hydrogens geom
_audit_creation_method SHELXL-2013
_cell_angle_alpha 99.988(2)
_cell_angle_beta 99.239(2)
_cell_angle_gamma 102.072(2)
_cell_formula_units_Z 4
_cell_length_a 11.2483(13)
_cell_length_b 12.9991(15)
_cell_length_c 18.089(2)
_cell_measurement_reflns_used 6799
_cell_measurement_temperature 223(2)
_cell_measurement_theta_max 27.68
_cell_measurement_theta_min 2.34
_cell_volume 2493.5(5)
_computing_cell_refinement 'Bruker SAINT'
_computing_data_collection 'Bruker APEX2'
_computing_data_reduction 'Bruker SAINT'
_computing_molecular_graphics 'Bruker SHELXTL'
_computing_publication_material 'Bruker SHELXTL'
_computing_structure_refinement 'SHELXL-2013 (Sheldrick, 2013)'
_computing_structure_solution 'SHELXS-97 (Sheldrick, 2008)'
_diffrn_ambient_temperature 223(2)
_diffrn_measured_fraction_theta_full 0.986
_diffrn_measured_fraction_theta_max 0.987
_diffrn_measurement_device_type 'Bruker APEX-II CCD'
_diffrn_measurement_method '\f and \w scans'
_diffrn_radiation_type MoK\a
_diffrn_radiation_wavelength 0.71073
_diffrn_reflns_av_R_equivalents 0.0219
_diffrn_reflns_av_unetI/netI 0.0451
_diffrn_reflns_Laue_measured_fraction_full 0.986
_diffrn_reflns_Laue_measured_fraction_max 0.987
_diffrn_reflns_limit_h_max 14
_diffrn_reflns_limit_h_min -14
_diffrn_reflns_limit_k_max 16
_diffrn_reflns_limit_k_min -10
_diffrn_reflns_limit_l_max 23
_diffrn_reflns_limit_l_min -23
_diffrn_reflns_number 17669
_diffrn_reflns_point_group_measured_fraction_full 0.986
_diffrn_reflns_point_group_measured_fraction_max 0.987
_diffrn_reflns_theta_full 25.242
_diffrn_reflns_theta_max 27.000
_diffrn_reflns_theta_min 1.168
_exptl_absorpt_coefficient_mu 0.240
_exptl_absorpt_correction_T_max 0.746
_exptl_absorpt_correction_T_min 0.687
_exptl_absorpt_correction_type multi-scan
_exptl_absorpt_process_details sadabs
_exptl_crystal_colour yellow
_exptl_crystal_density_diffrn 1.288
_exptl_crystal_description block
_exptl_crystal_F_000 1016
_exptl_crystal_size_max 0.560
_exptl_crystal_size_mid 0.450
_exptl_crystal_size_min 0.420
_refine_diff_density_max 0.330
_refine_diff_density_min -0.313
_refine_diff_density_rms 0.071
_refine_ls_extinction_method none
_refine_ls_goodness_of_fit_ref 1.026
_refine_ls_hydrogen_treatment constr
_refine_ls_matrix_type full
_refine_ls_number_parameters 619
_refine_ls_number_reflns 10735
_refine_ls_number_restraints 0
_refine_ls_restrained_S_all 1.026
_refine_ls_R_factor_all 0.0691
_refine_ls_R_factor_gt 0.0480
_refine_ls_shift/su_max 0.004
_refine_ls_shift/su_mean 0.000
_refine_ls_structure_factor_coef Fsqd
_refine_ls_weighting_details
; 
 w=1/[\s^2^(Fo^2^)+(0.1170P)^2^+0.2321P] 
 where P=(Fo^2^+2Fc^2^)/3 
;
_refine_ls_weighting_scheme calc
_refine_ls_wR_factor_gt 0.1486
_refine_ls_wR_factor_ref 0.1778
_reflns_Friedel_coverage 0.000
_reflns_number_gt 7926
_reflns_number_total 10735
_reflns_threshold_expression 'I > 2\s(I)'
_cod_data_source_file ol5034139_si_002.cif
_cod_data_source_block mo_40819b
_cod_depositor_comments 'Adding full bibliography for 1518429.cif.'
_cod_database_code 1518429
_shelx_space_group_comment
; 
The symmetry employed for this shelxl refinement is uniquely defined 
by the following loop, which should always be used as a source of 
symmetry information in preference to the above space-group names. 
They are only intended as comments. 
;
_shelx_estimated_absorpt_t_min 0.877
_shelx_estimated_absorpt_t_max 0.906
_shelxl_version_number 2013-2

loop_
_space_group_symop_operation_xyz
'x, y, z'
'-x, -y, -z'

loop_
_atom_site_label
_atom_site_type_symbol
_atom_site_fract_x
_atom_site_fract_y
_atom_site_fract_z
_atom_site_U_iso_or_equiv
_atom_site_adp_type
_atom_site_occupancy
_atom_site_site_symmetry_order
_atom_site_calc_flag
_atom_site_refinement_flags_posn
_atom_site_refinement_flags_adp
S1 S 0.25754(5) 0.54576(4) 0.07601(3) 0.03632(15) Uani 1 1 d . .
S2 S 0.39970(5) 0.27241(5) 0.23849(3) 0.04464(16) Uani 1 1 d . .
N1 N 0.28868(16) 0.42381(15) 0.07635(9) 0.0351(4) Uani 1 1 d . .
O1 O 0.37360(14) 0.62248(13) 0.08882(9) 0.0443(4) Uani 1 1 d . .
O2 O 0.16810(15) 0.53180(14) 0.00725(9) 0.0478(4) Uani 1 1 d . .
C1 C 0.37427(19) 0.41422(17) 0.14219(11) 0.0351(4) Uani 1 1 d . .
C2 C 0.32457(19) 0.32506(18) 0.16662(11) 0.0359(4) Uani 1 1 d . .
C3 C 0.20269(19) 0.27352(17) 0.11851(11) 0.0351(4) Uani 1 1 d . .
C4 C 0.1135(2) 0.18074(18) 0.11819(13) 0.0402(5) Uani 1 1 d . .
H4 H 0.1277 0.1388 0.1546 0.048 Uiso 1 1 calc R U
C5 C 0.0043(2) 0.15120(19) 0.06390(13) 0.0440(5) Uani 1 1 d . .
C6 C -0.0124(2) 0.2141(2) 0.00924(13) 0.0483(6) Uani 1 1 d . .
H6 H -0.0865 0.1932 -0.0280 0.058 Uiso 1 1 calc R U
C7 C 0.0745(2) 0.3052(2) 0.00748(13) 0.0452(5) Uani 1 1 d . .
H7 H 0.0612 0.3456 -0.0300 0.054 Uiso 1 1 calc R U
C8 C 0.18246(19) 0.33456(18) 0.06351(11) 0.0358(4) Uani 1 1 d . .
C9 C 0.18873(19) 0.56954(17) 0.15605(12) 0.0342(4) Uani 1 1 d . .
C10 C 0.2628(2) 0.62632(18) 0.22627(13) 0.0405(5) Uani 1 1 d . .
H10 H 0.3481 0.6553 0.2306 0.049 Uiso 1 1 calc R U
C11 C 0.2089(2) 0.6395(2) 0.28960(13) 0.0454(5) Uani 1 1 d . .
H11 H 0.2584 0.6784 0.3372 0.055 Uiso 1 1 calc R U
C12 C 0.0833(2) 0.5965(2) 0.28453(14) 0.0448(5) Uani 1 1 d . .
C13 C 0.0120(2) 0.5407(2) 0.21351(15) 0.0496(6) Uani 1 1 d . .
H13 H -0.0733 0.5117 0.2094 0.060 Uiso 1 1 calc R U
C14 C 0.0620(2) 0.52641(19) 0.14875(14) 0.0429(5) Uani 1 1 d . .
H14 H 0.0120 0.4886 0.1011 0.051 Uiso 1 1 calc R U
C15 C 0.0267(3) 0.6121(3) 0.35443(16) 0.0655(8) Uani 1 1 d . .
H15A H -0.0001 0.6787 0.3595 0.098 Uiso 1 1 calc R U
H15B H 0.0879 0.6153 0.3997 0.098 Uiso 1 1 calc R U
H15C H -0.0442 0.5522 0.3492 0.098 Uiso 1 1 calc R U
C16 C 0.49752(19) 0.48933(19) 0.16909(13) 0.0396(5) Uani 1 1 d . .
C17 C 0.5391(2) 0.5377(2) 0.24641(13) 0.0457(5) Uani 1 1 d . .
H17 H 0.4886 0.5211 0.2815 0.055 Uiso 1 1 calc R U
C18 C 0.6538(2) 0.6100(2) 0.27236(18) 0.0600(7) Uani 1 1 d . .
H18 H 0.6809 0.6426 0.3247 0.072 Uiso 1 1 calc R U
C19 C 0.7285(2) 0.6340(2) 0.22061(19) 0.0639(8) Uani 1 1 d . .
H19 H 0.8060 0.6839 0.2377 0.077 Uiso 1 1 calc R U
C20 C 0.6894(2) 0.5849(3) 0.14453(18) 0.0633(7) Uani 1 1 d . .
H20 H 0.7411 0.6003 0.1098 0.076 Uiso 1 1 calc R U
C21 C 0.5746(2) 0.5131(2) 0.11844(16) 0.0537(6) Uani 1 1 d . .
H21 H 0.5486 0.4802 0.0661 0.064 Uiso 1 1 calc R U
C22 C 0.3090(2) 0.28961(17) 0.30975(12) 0.0362(4) Uani 1 1 d . .
C23 C 0.2316(2) 0.3583(2) 0.31300(13) 0.0464(6) Uani 1 1 d . .
H23 H 0.2232 0.3998 0.2756 0.056 Uiso 1 1 calc R U
C24 C 0.1660(2) 0.3664(2) 0.37122(14) 0.0542(6) Uani 1 1 d . .
H24 H 0.1132 0.4137 0.3727 0.065 Uiso 1 1 calc R U
C25 C 0.1755(2) 0.3070(2) 0.42731(13) 0.0510(6) Uani 1 1 d . .
C26 C 0.2562(3) 0.2403(2) 0.42417(15) 0.0584(7) Uani 1 1 d . .
H26 H 0.2661 0.2003 0.4624 0.070 Uiso 1 1 calc R U
C27 C 0.3221(2) 0.2308(2) 0.36690(14) 0.0494(6) Uani 1 1 d . .
H27 H 0.3762 0.1845 0.3661 0.059 Uiso 1 1 calc R U
C28 C 0.1014(3) 0.3163(3) 0.48995(16) 0.0760(10) Uani 1 1 d . .
H28A H 0.1522 0.3675 0.5352 0.114 Uiso 1 1 calc R U
H28B H 0.0762 0.2465 0.5025 0.114 Uiso 1 1 calc R U
H28C H 0.0283 0.3408 0.4723 0.114 Uiso 1 1 calc R U
C29 C -0.0962(3) 0.0523(2) 0.06170(16) 0.0569(7) Uani 1 1 d . .
H29A H -0.1674 0.0742 0.0771 0.085 Uiso 1 1 calc R U
H29B H -0.0646 0.0108 0.0966 0.085 Uiso 1 1 calc R U
H29C H -0.1208 0.0085 0.0100 0.085 Uiso 1 1 calc R U
S3 S 0.70302(5) -0.04259(5) 0.42529(3) 0.04280(16) Uani 1 1 d . .
S4 S 0.88572(5) 0.22654(5) 0.25573(4) 0.04732(17) Uani 1 1 d . .
N2 N 0.79049(16) 0.07882(16) 0.42090(10) 0.0406(4) Uani 1 1 d . .
O3 O 0.77591(16) -0.11890(15) 0.41391(10) 0.0550(5) Uani 1 1 d . .
O4 O 0.65846(17) -0.02498(17) 0.49470(10) 0.0584(5) Uani 1 1 d . .
C30 C 0.84365(19) 0.08589(19) 0.35401(12) 0.0397(5) Uani 1 1 d . .
C31 C 0.8248(2) 0.17488(19) 0.32923(13) 0.0408(5) Uani 1 1 d . .
C32 C 0.75731(19) 0.22902(19) 0.37867(13) 0.0409(5) Uani 1 1 d . .
C33 C 0.7171(2) 0.3239(2) 0.37964(14) 0.0455(5) Uani 1 1 d . .
H33 H 0.7327 0.3650 0.3428 0.055 Uiso 1 1 calc R U
C34 C 0.6544(2) 0.3563(2) 0.43534(14) 0.0494(6) Uani 1 1 d . .
C35 C 0.6336(2) 0.2948(2) 0.49046(13) 0.0538(6) Uani 1 1 d . .
H35 H 0.5909 0.3180 0.5283 0.065 Uiso 1 1 calc R U
C36 C 0.6731(2) 0.2014(2) 0.49148(13) 0.0514(6) Uani 1 1 d . .
H36 H 0.6586 0.1613 0.5291 0.062 Uiso 1 1 calc R U
C37 C 0.7357(2) 0.16902(19) 0.43414(12) 0.0406(5) Uani 1 1 d . .
C38 C 0.5798(2) -0.07010(18) 0.34643(13) 0.0392(5) Uani 1 1 d . .
C39 C 0.5903(2) -0.12916(18) 0.27733(13) 0.0437(5) Uani 1 1 d . .
H39 H 0.6592 -0.1587 0.2739 0.052 Uiso 1 1 calc R U
C40 C 0.4971(2) -0.1439(2) 0.21319(14) 0.0495(6) Uani 1 1 d . .
H40 H 0.5031 -0.1840 0.1660 0.059 Uiso 1 1 calc R U
C41 C 0.3953(2) -0.1001(2) 0.21782(14) 0.0493(6) Uani 1 1 d . .
C42 C 0.3874(2) -0.0423(2) 0.28806(16) 0.0523(6) Uani 1 1 d . .
H42 H 0.3183 -0.0132 0.2918 0.063 Uiso 1 1 calc R U
C43 C 0.4776(2) -0.0267(2) 0.35199(14) 0.0462(5) Uani 1 1 d . .
H43 H 0.4708 0.0128 0.3992 0.055 Uiso 1 1 calc R U
C44 C 0.2945(3) -0.1181(3) 0.14796(17) 0.0676(8) Uani 1 1 d . .
H44A H 0.2310 -0.1825 0.1457 0.101 Uiso 1 1 calc R U
H44B H 0.3295 -0.1267 0.1023 0.101 Uiso 1 1 calc R U
H44C H 0.2578 -0.0566 0.1509 0.101 Uiso 1 1 calc R U
C45 C 0.9157(2) 0.01075(19) 0.32628(14) 0.0425(5) Uani 1 1 d . .
C46 C 0.8913(2) -0.0377(2) 0.24870(15) 0.0491(6) Uani 1 1 d . .
H46 H 0.8287 -0.0219 0.2146 0.059 Uiso 1 1 calc R U
C47 C 0.9582(3) -0.1091(2) 0.22119(18) 0.0603(7) Uani 1 1 d . .
H47 H 0.9408 -0.1423 0.1689 0.072 Uiso 1 1 calc R U
C48 C 1.0514(3) -0.1308(2) 0.2724(2) 0.0655(8) Uani 1 1 d . .
H48 H 1.0978 -0.1786 0.2544 0.079 Uiso 1 1 calc R U
C49 C 1.0761(3) -0.0836(3) 0.3482(2) 0.0663(8) Uani 1 1 d . .
H49 H 1.1390 -0.0992 0.3822 0.080 Uiso 1 1 calc R U
C50 C 1.0093(2) -0.0129(2) 0.37527(17) 0.0545(6) Uani 1 1 d . .
H50 H 1.0274 0.0196 0.4277 0.065 Uiso 1 1 calc R U
C51 C 0.7489(2) 0.20638(17) 0.18451(13) 0.0390(5) Uani 1 1 d . .
C52 C 0.6393(2) 0.1321(2) 0.18018(14) 0.0477(6) Uani 1 1 d . .
H52 H 0.6325 0.0896 0.2171 0.057 Uiso 1 1 calc R U
C53 C 0.5400(2) 0.1206(2) 0.12132(14) 0.0532(6) Uani 1 1 d . .
H53 H 0.4659 0.0698 0.1192 0.064 Uiso 1 1 calc R U
C54 C 0.5444(3) 0.1803(2) 0.06536(14) 0.0499(6) Uani 1 1 d . .
C55 C 0.6560(3) 0.2539(2) 0.07086(16) 0.0585(7) Uani 1 1 d . .
H55 H 0.6629 0.2958 0.0336 0.070 Uiso 1 1 calc R U
C56 C 0.7562(3) 0.2676(2) 0.12881(15) 0.0533(6) Uani 1 1 d . .
H56 H 0.8303 0.3185 0.1309 0.064 Uiso 1 1 calc R U
C57 C 0.4337(3) 0.1676(3) 0.00246(17) 0.0724(9) Uani 1 1 d . .
H57A H 0.4440 0.2309 -0.0197 0.109 Uiso 1 1 calc R U
H57B H 0.3590 0.1593 0.0235 0.109 Uiso 1 1 calc R U
H57C H 0.4269 0.1044 -0.0369 0.109 Uiso 1 1 calc R U
C58 C 0.6063(3) 0.4571(2) 0.43772(17) 0.0637(7) Uani 1 1 d . .
H58A H 0.6333 0.4935 0.3987 0.096 Uiso 1 1 calc R U
H58B H 0.6385 0.5047 0.4878 0.096 Uiso 1 1 calc R U
H58C H 0.5163 0.4376 0.4282 0.096 Uiso 1 1 calc R U

loop_
_atom_site_aniso_label
_atom_site_aniso_U_11
_atom_site_aniso_U_22
_atom_site_aniso_U_33
_atom_site_aniso_U_23
_atom_site_aniso_U_13
_atom_site_aniso_U_12
S1 0.0367(3) 0.0435(3) 0.0285(3) 0.0140(2) 0.0036(2) 0.0063(2)
S2 0.0451(3) 0.0556(4) 0.0418(3) 0.0175(3) 0.0083(2) 0.0256(3)
N1 0.0356(9) 0.0433(10) 0.0251(8) 0.0077(7) 0.0045(7) 0.0075(7)
O1 0.0415(8) 0.0486(9) 0.0419(9) 0.0189(7) 0.0070(7) 0.0026(7)
O2 0.0483(9) 0.0593(10) 0.0330(8) 0.0182(7) -0.0026(7) 0.0086(8)
C1 0.0341(10) 0.0450(12) 0.0275(10) 0.0063(9) 0.0064(8) 0.0139(9)
C2 0.0380(11) 0.0436(12) 0.0295(10) 0.0081(9) 0.0078(8) 0.0164(9)
C3 0.0380(11) 0.0382(11) 0.0292(10) 0.0035(8) 0.0079(8) 0.0119(9)
C4 0.0475(12) 0.0388(12) 0.0370(11) 0.0075(9) 0.0136(9) 0.0135(10)
C5 0.0450(12) 0.0402(12) 0.0430(12) -0.0018(10) 0.0158(10) 0.0053(10)
C6 0.0405(12) 0.0547(15) 0.0388(12) -0.0002(11) -0.0010(9) 0.0029(10)
C7 0.0445(12) 0.0528(14) 0.0326(11) 0.0079(10) 0.0005(9) 0.0060(10)
C8 0.0384(11) 0.0411(11) 0.0267(10) 0.0031(8) 0.0075(8) 0.0096(9)
C9 0.0352(10) 0.0360(11) 0.0333(10) 0.0116(8) 0.0057(8) 0.0105(8)
C10 0.0363(11) 0.0420(12) 0.0411(12) 0.0101(10) 0.0030(9) 0.0082(9)
C11 0.0476(13) 0.0509(14) 0.0354(11) 0.0049(10) 0.0035(9) 0.0143(11)
C12 0.0516(13) 0.0467(13) 0.0434(13) 0.0104(10) 0.0167(10) 0.0216(11)
C13 0.0359(12) 0.0530(15) 0.0598(15) 0.0060(12) 0.0145(11) 0.0120(10)
C14 0.0343(11) 0.0451(13) 0.0443(12) 0.0044(10) 0.0016(9) 0.0083(9)
C15 0.0711(18) 0.081(2) 0.0576(17) 0.0152(15) 0.0310(15) 0.0335(16)
C16 0.0310(10) 0.0490(13) 0.0391(11) 0.0103(10) 0.0041(8) 0.0122(9)
C17 0.0414(12) 0.0535(14) 0.0411(12) 0.0131(11) 0.0023(10) 0.0112(10)
C18 0.0492(15) 0.0563(16) 0.0647(17) 0.0104(13) -0.0097(13) 0.0098(12)
C19 0.0354(13) 0.0650(18) 0.084(2) 0.0178(16) 0.0000(13) 0.0029(12)
C20 0.0414(13) 0.084(2) 0.0691(19) 0.0248(16) 0.0198(13) 0.0125(13)
C21 0.0396(12) 0.0705(18) 0.0547(15) 0.0160(13) 0.0160(11) 0.0147(12)
C22 0.0378(11) 0.0390(11) 0.0291(10) 0.0092(8) -0.0002(8) 0.0073(9)
C23 0.0531(14) 0.0556(15) 0.0388(12) 0.0202(11) 0.0096(10) 0.0232(11)
C24 0.0568(15) 0.0702(17) 0.0425(13) 0.0149(12) 0.0108(11) 0.0278(13)
C25 0.0490(14) 0.0625(16) 0.0337(12) 0.0092(11) 0.0076(10) -0.0020(12)
C26 0.0717(18) 0.0595(16) 0.0465(14) 0.0295(13) 0.0087(12) 0.0091(14)
C27 0.0615(15) 0.0456(14) 0.0454(13) 0.0202(11) 0.0063(11) 0.0176(11)
C28 0.0677(18) 0.113(3) 0.0403(15) 0.0132(16) 0.0193(13) 0.0036(18)
C29 0.0552(15) 0.0495(15) 0.0587(16) 0.0007(12) 0.0206(13) -0.0009(12)
S3 0.0431(3) 0.0553(4) 0.0351(3) 0.0206(3) 0.0086(2) 0.0139(3)
S4 0.0428(3) 0.0504(4) 0.0518(4) 0.0169(3) 0.0186(3) 0.0065(3)
N2 0.0378(9) 0.0535(12) 0.0299(9) 0.0099(8) 0.0037(7) 0.0116(8)
O3 0.0520(10) 0.0634(11) 0.0632(11) 0.0337(9) 0.0153(8) 0.0243(9)
O4 0.0633(11) 0.0843(14) 0.0378(9) 0.0292(9) 0.0178(8) 0.0215(10)
C30 0.0306(10) 0.0509(13) 0.0348(11) 0.0087(9) 0.0054(8) 0.0057(9)
C31 0.0347(11) 0.0473(13) 0.0388(12) 0.0092(10) 0.0072(9) 0.0067(9)
C32 0.0332(10) 0.0470(13) 0.0381(11) 0.0053(10) 0.0035(9) 0.0066(9)
C33 0.0410(12) 0.0453(13) 0.0464(13) 0.0080(10) 0.0039(10) 0.0078(10)
C34 0.0432(13) 0.0560(15) 0.0402(13) -0.0030(11) -0.0033(10) 0.0132(11)
C35 0.0507(14) 0.0763(18) 0.0303(11) -0.0052(11) 0.0064(10) 0.0216(13)
C36 0.0497(14) 0.0704(18) 0.0314(12) 0.0067(11) 0.0043(10) 0.0154(12)
C37 0.0358(11) 0.0522(14) 0.0277(10) 0.0020(9) -0.0010(8) 0.0087(9)
C38 0.0364(11) 0.0437(12) 0.0383(11) 0.0129(9) 0.0104(9) 0.0060(9)
C39 0.0432(12) 0.0402(12) 0.0458(13) 0.0054(10) 0.0116(10) 0.0072(10)
C40 0.0507(14) 0.0494(14) 0.0401(13) 0.0023(10) 0.0109(10) -0.0010(11)
C41 0.0431(12) 0.0466(14) 0.0475(14) 0.0121(11) -0.0021(10) -0.0057(10)
C42 0.0368(12) 0.0477(14) 0.0655(17) 0.0053(12) 0.0026(11) 0.0070(10)
C43 0.0406(12) 0.0499(14) 0.0471(13) 0.0056(11) 0.0115(10) 0.0109(10)
C44 0.0552(16) 0.076(2) 0.0538(16) 0.0112(14) -0.0096(13) -0.0047(14)
C45 0.0343(11) 0.0459(13) 0.0495(13) 0.0138(10) 0.0134(9) 0.0079(9)
C46 0.0479(13) 0.0529(15) 0.0535(14) 0.0174(12) 0.0183(11) 0.0163(11)
C47 0.0703(18) 0.0550(16) 0.0646(17) 0.0129(13) 0.0325(15) 0.0208(14)
C48 0.0589(17) 0.0591(17) 0.094(2) 0.0251(16) 0.0311(16) 0.0292(14)
C49 0.0462(15) 0.073(2) 0.086(2) 0.0251(17) 0.0101(14) 0.0244(14)
C50 0.0384(12) 0.0607(16) 0.0645(17) 0.0164(13) 0.0056(11) 0.0137(11)
C51 0.0494(12) 0.0333(11) 0.0400(12) 0.0102(9) 0.0200(10) 0.0122(9)
C52 0.0500(13) 0.0521(14) 0.0459(13) 0.0225(11) 0.0176(11) 0.0075(11)
C53 0.0515(14) 0.0615(16) 0.0480(14) 0.0175(12) 0.0170(11) 0.0071(12)
C54 0.0617(15) 0.0557(15) 0.0398(12) 0.0117(11) 0.0179(11) 0.0236(12)
C55 0.082(2) 0.0543(16) 0.0506(15) 0.0282(13) 0.0230(14) 0.0204(14)
C56 0.0657(16) 0.0444(13) 0.0548(15) 0.0200(12) 0.0249(13) 0.0071(12)
C57 0.081(2) 0.096(2) 0.0474(16) 0.0201(16) 0.0118(15) 0.0341(19)
C58 0.0633(17) 0.0640(18) 0.0593(17) -0.0043(13) 0.0046(13) 0.0258(14)

loop_
_atom_type_symbol
_atom_type_description
_atom_type_scat_dispersion_real
_atom_type_scat_dispersion_imag
_atom_type_scat_source
C C 0.0033 0.0016 'International Tables Vol C Tables 4.2.6.8 and 6.1.1.4'
H H 0.0000 0.0000 'International Tables Vol C Tables 4.2.6.8 and 6.1.1.4'
N N 0.0061 0.0033 'International Tables Vol C Tables 4.2.6.8 and 6.1.1.4'
O O 0.0106 0.0060 'International Tables Vol C Tables 4.2.6.8 and 6.1.1.4'
S S 0.1246 0.1234 'International Tables Vol C Tables 4.2.6.8 and 6.1.1.4'

loop_
_geom_angle_atom_site_label_1
_geom_angle_atom_site_label_2
_geom_angle_atom_site_label_3
_geom_angle
O1 S1 O2 119.54(9)
O1 S1 N1 107.21(9)
O2 S1 N1 105.93(10)
O1 S1 C9 109.26(10)
O2 S1 C9 109.82(10)
N1 S1 C9 103.87(9)
C2 S2 C22 101.39(10)
C8 N1 C1 106.22(16)
C8 N1 S1 115.80(14)
C1 N1 S1 117.44(14)
C2 C1 N1 109.01(18)
C2 C1 C16 129.68(19)
N1 C1 C16 121.12(18)
C1 C2 C3 109.04(18)
C1 C2 S2 125.84(17)
C3 C2 S2 124.87(17)
C8 C3 C4 120.2(2)
C8 C3 C2 107.05(19)
C4 C3 C2 132.7(2)
C5 C4 C3 119.4(2)
C4 C5 C6 118.8(2)
C4 C5 C29 121.5(2)
C6 C5 C29 119.7(2)
C7 C6 C5 123.2(2)
C6 C7 C8 117.1(2)
C7 C8 C3 121.4(2)
C7 C8 N1 129.96(19)
C3 C8 N1 108.67(18)
C10 C9 C14 121.2(2)
C10 C9 S1 119.38(16)
C14 C9 S1 119.38(17)
C11 C10 C9 118.9(2)
C10 C11 C12 121.4(2)
C13 C12 C11 118.2(2)
C13 C12 C15 121.4(2)
C11 C12 C15 120.4(2)
C14 C13 C12 122.2(2)
C13 C14 C9 118.1(2)
C21 C16 C17 118.7(2)
C21 C16 C1 121.2(2)
C17 C16 C1 120.1(2)
C18 C17 C16 120.8(2)
C17 C18 C19 119.6(3)
C20 C19 C18 120.0(3)
C19 C20 C21 120.5(3)
C20 C21 C16 120.4(3)
C23 C22 C27 118.9(2)
C23 C22 S2 124.49(16)
C27 C22 S2 116.57(18)
C22 C23 C24 119.9(2)
C25 C24 C23 122.0(2)
C24 C25 C26 117.2(2)
C24 C25 C28 121.0(3)
C26 C25 C28 121.8(2)
C27 C26 C25 121.8(2)
C26 C27 C22 120.1(2)
O3 S3 O4 119.49(11)
O3 S3 N2 107.43(10)
O4 S3 N2 105.79(11)
O3 S3 C38 109.48(11)
O4 S3 C38 109.94(11)
N2 S3 C38 103.43(10)
C31 S4 C51 101.76(10)
C37 N2 C30 106.42(17)
C37 N2 S3 116.61(15)
C30 N2 S3 117.87(15)
C31 C30 N2 108.92(19)
C31 C30 C45 128.9(2)
N2 C30 C45 121.88(19)
C30 C31 C32 109.04(19)
C30 C31 S4 126.40(18)
C32 C31 S4 124.23(18)
C37 C32 C33 120.3(2)
C37 C32 C31 107.3(2)
C33 C32 C31 132.3(2)
C34 C33 C32 119.2(2)
C33 C34 C35 119.5(2)
C33 C34 C58 121.2(2)
C35 C34 C58 119.3(2)
C36 C35 C34 122.7(2)
C35 C36 C37 117.1(2)
C32 C37 C36 121.2(2)
C32 C37 N2 108.30(19)
C36 C37 N2 130.5(2)
C39 C38 C43 120.9(2)
C39 C38 S3 118.65(17)
C43 C38 S3 120.32(18)
C38 C39 C40 118.8(2)
C39 C40 C41 120.9(2)
C42 C41 C40 118.7(2)
C42 C41 C44 121.1(3)
C40 C41 C44 120.2(2)
C43 C42 C41 121.6(2)
C42 C43 C38 119.2(2)
C50 C45 C46 118.5(2)
C50 C45 C30 121.7(2)
C46 C45 C30 119.8(2)
C47 C46 C45 120.8(2)
C46 C47 C48 118.9(3)
C49 C48 C47 120.7(3)
C48 C49 C50 120.2(3)
C49 C50 C45 120.9(3)
C52 C51 C56 118.9(2)
C52 C51 S4 124.12(17)
C56 C51 S4 116.97(19)
C53 C52 C51 119.5(2)
C52 C53 C54 122.9(2)
C53 C54 C55 116.3(2)
C53 C54 C57 121.9(3)
C55 C54 C57 121.8(2)
C56 C55 C54 122.2(2)
C55 C56 C51 120.2(2)

loop_
_geom_bond_atom_site_label_1
_geom_bond_atom_site_label_2
_geom_bond_distance
S1 O1 1.4250(16)
S1 O2 1.4268(15)
S1 N1 1.6943(19)
S1 C9 1.759(2)
S2 C2 1.752(2)
S2 C22 1.780(2)
N1 C8 1.437(3)
N1 C1 1.447(2)
C1 C2 1.355(3)
C1 C16 1.471(3)
C2 C3 1.455(3)
C3 C8 1.396(3)
C3 C4 1.397(3)
C4 C5 1.380(3)
C5 C6 1.403(3)
C5 C29 1.514(3)
C6 C7 1.377(3)
C7 C8 1.387(3)
C9 C10 1.389(3)
C9 C14 1.394(3)
C10 C11 1.381(3)
C11 C12 1.388(3)
C12 C13 1.387(3)
C12 C15 1.506(3)
C13 C14 1.380(3)
C16 C21 1.389(3)
C16 C17 1.390(3)
C17 C18 1.383(4)
C18 C19 1.388(4)
C19 C20 1.370(4)
C20 C21 1.382(4)
C22 C23 1.372(3)
C22 C27 1.396(3)
C23 C24 1.381(3)
C24 C25 1.381(3)
C25 C26 1.382(4)
C25 C28 1.514(3)
C26 C27 1.371(4)
S3 O3 1.4220(18)
S3 O4 1.4249(17)
S3 N2 1.698(2)
S3 C38 1.750(2)
S4 C31 1.760(2)
S4 C51 1.782(2)
N2 C37 1.436(3)
N2 C30 1.442(3)
C30 C31 1.355(3)
C30 C45 1.468(3)
C31 C32 1.448(3)
C32 C37 1.394(3)
C32 C33 1.397(3)
C33 C34 1.377(3)
C34 C35 1.401(4)
C34 C58 1.514(4)
C35 C36 1.379(4)
C36 C37 1.399(3)
C38 C39 1.385(3)
C38 C43 1.392(3)
C39 C40 1.389(3)
C40 C41 1.390(4)
C41 C42 1.385(4)
C41 C44 1.505(3)
C42 C43 1.365(3)
C45 C50 1.385(3)
C45 C46 1.392(3)
C46 C47 1.389(4)
C47 C48 1.393(4)
C48 C49 1.359(4)
C49 C50 1.379(4)
C51 C52 1.379(3)
C51 C56 1.390(3)
C52 C53 1.378(3)
C53 C54 1.379(3)
C54 C55 1.387(4)
C54 C57 1.505(4)
C55 C56 1.369(4)

loop_
_geom_torsion_atom_site_label_1
_geom_torsion_atom_site_label_2
_geom_torsion_atom_site_label_3
_geom_torsion_atom_site_label_4
_geom_torsion
O1 S1 N1 C8 -179.44(13)
O2 S1 N1 C8 -50.75(16)
C9 S1 N1 C8 64.95(15)
O1 S1 N1 C1 53.65(16)
O2 S1 N1 C1 -177.66(14)
C9 S1 N1 C1 -61.96(16)
C8 N1 C1 C2 0.9(2)
S1 N1 C1 C2 132.32(16)
C8 N1 C1 C16 176.37(18)
S1 N1 C1 C16 -52.2(2)
N1 C1 C2 C3 -1.2(2)
C16 C1 C2 C3 -176.1(2)
N1 C1 C2 S2 173.31(15)
C16 C1 C2 S2 -1.7(3)
C22 S2 C2 C1 115.01(19)
C22 S2 C2 C3 -71.38(19)
C1 C2 C3 C8 1.0(2)
S2 C2 C3 C8 -173.55(15)
C1 C2 C3 C4 179.6(2)
S2 C2 C3 C4 5.0(3)
C8 C3 C4 C5 -1.2(3)
C2 C3 C4 C5 -179.6(2)
C3 C4 C5 C6 1.6(3)
C3 C4 C5 C29 -179.1(2)
C4 C5 C6 C7 -0.8(4)
C29 C5 C6 C7 179.9(2)
C5 C6 C7 C8 -0.5(4)
C6 C7 C8 C3 0.9(3)
C6 C7 C8 N1 179.8(2)
C4 C3 C8 C7 -0.1(3)
C2 C3 C8 C7 178.71(19)
C4 C3 C8 N1 -179.20(18)
C2 C3 C8 N1 -0.4(2)
C1 N1 C8 C7 -179.3(2)
S1 N1 C8 C7 48.4(3)
C1 N1 C8 C3 -0.3(2)
S1 N1 C8 C3 -132.63(15)
O1 S1 C9 C10 -21.4(2)
O2 S1 C9 C10 -154.33(17)
N1 S1 C9 C10 92.75(18)
O1 S1 C9 C14 161.83(17)
O2 S1 C9 C14 28.9(2)
N1 S1 C9 C14 -84.02(18)
C14 C9 C10 C11 0.2(3)
S1 C9 C10 C11 -176.55(17)
C9 C10 C11 C12 0.6(3)
C10 C11 C12 C13 -0.9(4)
C10 C11 C12 C15 -180.0(2)
C11 C12 C13 C14 0.4(4)
C15 C12 C13 C14 179.5(2)
C12 C13 C14 C9 0.3(4)
C10 C9 C14 C13 -0.6(3)
S1 C9 C14 C13 176.11(18)
C2 C1 C16 C21 126.2(3)
N1 C1 C16 C21 -48.3(3)
C2 C1 C16 C17 -53.6(3)
N1 C1 C16 C17 131.9(2)
C21 C16 C17 C18 1.4(4)
C1 C16 C17 C18 -178.8(2)
C16 C17 C18 C19 -0.4(4)
C17 C18 C19 C20 -1.0(4)
C18 C19 C20 C21 1.3(4)
C19 C20 C21 C16 -0.3(4)
C17 C16 C21 C20 -1.1(4)
C1 C16 C21 C20 179.2(2)
C2 S2 C22 C23 -18.5(2)
C2 S2 C22 C27 163.52(19)
C27 C22 C23 C24 -1.5(4)
S2 C22 C23 C24 -179.4(2)
C22 C23 C24 C25 0.0(4)
C23 C24 C25 C26 1.5(4)
C23 C24 C25 C28 -179.2(3)
C24 C25 C26 C27 -1.6(4)
C28 C25 C26 C27 179.1(3)
C25 C26 C27 C22 0.2(4)
C23 C22 C27 C26 1.4(4)
S2 C22 C27 C26 179.5(2)
O3 S3 N2 C37 -177.56(15)
O4 S3 N2 C37 -48.88(17)
C38 S3 N2 C37 66.70(17)
O3 S3 N2 C30 53.94(17)
O4 S3 N2 C30 -177.38(15)
C38 S3 N2 C30 -61.80(17)
C37 N2 C30 C31 1.1(2)
S3 N2 C30 C31 134.26(17)
C37 N2 C30 C45 175.63(19)
S3 N2 C30 C45 -51.2(2)
N2 C30 C31 C32 -0.6(2)
C45 C30 C31 C32 -174.6(2)
N2 C30 C31 S4 173.03(16)
C45 C30 C31 S4 -1.0(4)
C51 S4 C31 C30 113.3(2)
C51 S4 C31 C32 -74.0(2)
C30 C31 C32 C37 -0.2(3)
S4 C31 C32 C37 -173.97(16)
C30 C31 C32 C33 178.4(2)
S4 C31 C32 C33 4.7(4)
C37 C32 C33 C34 -1.0(3)
C31 C32 C33 C34 -179.4(2)
C32 C33 C34 C35 0.9(3)
C32 C33 C34 C58 -178.6(2)
C33 C34 C35 C36 -0.3(4)
C58 C34 C35 C36 179.2(2)
C34 C35 C36 C37 -0.3(4)
C33 C32 C37 C36 0.4(3)
C31 C32 C37 C36 179.2(2)
C33 C32 C37 N2 -177.94(19)
C31 C32 C37 N2 0.9(2)
C35 C36 C37 C32 0.2(3)
C35 C36 C37 N2 178.2(2)
C30 N2 C37 C32 -1.2(2)
S3 N2 C37 C32 -135.05(16)
C30 N2 C37 C36 -179.4(2)
S3 N2 C37 C36 46.8(3)
O3 S3 C38 C39 -21.8(2)
O4 S3 C38 C39 -154.98(18)
N2 S3 C38 C39 92.43(19)
O3 S3 C38 C43 162.70(19)
O4 S3 C38 C43 29.6(2)
N2 S3 C38 C43 -83.0(2)
C43 C38 C39 C40 0.4(3)
S3 C38 C39 C40 -174.98(17)
C38 C39 C40 C41 0.2(3)
C39 C40 C41 C42 -0.8(4)
C39 C40 C41 C44 -179.2(2)
C40 C41 C42 C43 0.8(4)
C44 C41 C42 C43 179.2(2)
C41 C42 C43 C38 -0.1(4)
C39 C38 C43 C42 -0.5(4)
S3 C38 C43 C42 174.85(18)
C31 C30 C45 C50 125.5(3)
N2 C30 C45 C50 -47.9(3)
C31 C30 C45 C46 -53.9(3)
N2 C30 C45 C46 132.8(2)
C50 C45 C46 C47 0.7(4)
C30 C45 C46 C47 -179.9(2)
C45 C46 C47 C48 -0.7(4)
C46 C47 C48 C49 0.5(4)
C47 C48 C49 C50 -0.4(5)
C48 C49 C50 C45 0.4(4)
C46 C45 C50 C49 -0.5(4)
C30 C45 C50 C49 -179.9(2)
C31 S4 C51 C52 -22.1(2)
C31 S4 C51 C56 160.16(19)
C56 C51 C52 C53 -0.3(4)
S4 C51 C52 C53 -178.00(19)
C51 C52 C53 C54 0.2(4)
C52 C53 C54 C55 0.2(4)
C52 C53 C54 C57 -178.9(3)
C53 C54 C55 C56 -0.5(4)
C57 C54 C55 C56 178.6(3)
C54 C55 C56 C51 0.4(4)
C52 C51 C56 C55 0.1(4)
S4 C51 C56 C55 177.9(2)
